data_1008999
loop_
_publ_author_name
'Fruchart, R'
'Michel, A'

_publ_section_title
;
Sur le borures de nickel, de cobalt et de fer isomorphes de la cementite
;
_journal_coden_ASTM BSCFAS
_journal_name_full
;
Bulletin de la Societe Chimique de France (Vol=Year)
;
_journal_page_first 422
_journal_page_last 423
_journal_volume 1959
_journal_year 1959
_chemical_formula_structural 'Co3 B'
_chemical_formula_sum 'B Co3'
_chemical_name_systematic 'Cobat boride (3/1)'
_space_group_IT_number 62
_symmetry_cell_setting orthorhombic
_symmetry_Int_Tables_number 62
_symmetry_space_group_name_Hall '-P 2ac 2n'
_symmetry_space_group_name_H-M 'P n m a'
_cell_angle_alpha 90
_cell_angle_beta 90
_cell_angle_gamma 90
_cell_formula_units_Z 4
_cell_length_a 5.221(1)
_cell_length_b 6.631(1)
_cell_length_c 4.408(1)
_cell_volume 152.6
_cod_database_code 1008999

loop_
_symmetry_equiv_pos_as_xyz
x,y,z
1/2+x,1/2-y,1/2-z
-x,1/2+y,-z
1/2-x,-y,1/2+z
-x,-y,-z
1/2-x,1/2+y,1/2+z
x,1/2-y,z
1/2+x,y,1/2-z

loop_
_atom_site_label
_atom_site_type_symbol
_atom_site_symmetry_multiplicity
_atom_site_Wyckoff_symbol
_atom_site_fract_x
_atom_site_fract_y
_atom_site_fract_z
_atom_site_occupancy
_atom_site_attached_hydrogens
_atom_site_calc_flag
Co1 Co0 8 d 0.186 0.063 0.328 1. 0 d
Co2 Co0 4 c 0.036 0.25 0.852 1. 0 d
B1 B0 4 c 0.89 0.25 0.45 1. 0 d

loop_
_atom_type_symbol
_atom_type_oxidation_number
Co0 0.000
B0 0.000
